data_7133557
loop_
_publ_author_name
'Patyk-Ka&#x17a;mierczak, Ewa'
'Ka&#x17a;mierczak, Micha&#x142;'

_publ_section_title
;
 Metal-free negative linear compressibility (NLC) material - the cocrystal
 of 1,2-bis(4-pyridyl)ethane and fumaric acid.
;
_journal_issue 75
_journal_name_full 'Chemical communications (Cambridge, England)'
_journal_page_first 10310
_journal_page_last 10313
_journal_paper_doi 10.1039/d4cc02183e
_journal_volume 60
_journal_year 2024
_chemical_formula_moiety 'C12 H12 N2, C4 H4 O4'
_chemical_formula_sum 'C16 H16 N2 O4'
_chemical_formula_weight 300.31
_chemical_name_systematic '1,2-bis(4-Pyridyl)ethane fumaric acid'
_space_group_crystal_system monoclinic
_space_group_IT_number 15
_space_group_name_Hall '-I 2ya'
_space_group_name_H-M_alt 'I 1 2/a 1'
_atom_sites_solution_hydrogens geom
_atom_sites_solution_primary dual
_audit_creation_date 2023-10-03
_audit_creation_method
;
Olex2 1.5
(compiled 2023.08.24 svn.re1ec1418 for OlexSys, GUI svn.r6817)
;
_audit_update_record
;
2024-03-15 deposited with the CCDC.	2024-08-08 downloaded from the CCDC.
;
_cell_angle_alpha 90
_cell_angle_beta 114.38(5)
_cell_angle_gamma 90
_cell_formula_units_Z 4
_cell_length_a 16.808(6)
_cell_length_b 4.2460(8)
_cell_length_c 20.027(8)
_cell_measurement_reflns_used 756
_cell_measurement_temperature 298
_cell_measurement_theta_max 21.8890
_cell_measurement_theta_min 2.6480
_cell_volume 1301.8(9)
_computing_cell_refinement 'CrysAlisPro 1.171.41.93a (Rigaku OD, 2020)'
_computing_data_collection 'CrysAlisPro 1.171.41.93a (Rigaku OD, 2020)'
_computing_data_reduction 'CrysAlisPro 1.171.41.93a (Rigaku OD, 2020)'
_computing_molecular_graphics 'Olex2 1.5 (Dolomanov et al., 2009)'
_computing_publication_material 'Olex2 1.5 (Dolomanov et al., 2009)'
_computing_structure_refinement 'SHELXL 2014/7 (Sheldrick, 2015)'
_computing_structure_solution 'SHELXT  (Sheldrick, 2015)'
_diffrn_ambient_pressure 1850000
_diffrn_ambient_temperature 298
_diffrn_detector 'CCD plate'
_diffrn_detector_area_resol_mean 16.1544
_diffrn_detector_type Eos
_diffrn_measured_fraction_theta_full 0.293
_diffrn_measured_fraction_theta_max 0.284
_diffrn_measurement_details
;
List of Runs (angles in degrees, time in seconds):

  # Type    Start    End  Width  t~exp~   \w     \q     \k     \f   Frames
#--------------------------------------------------------------------------
  1  \w    -43.00  17.00   1.00   15.00    --   -0.27  67.00 -23.00   60
  2  \w     29.00  57.00   1.00   15.00    --   -0.27 -99.00-150.00   28
  3  \w     -8.00  62.00   1.00   30.00    --   26.72 -67.00  23.00   70
  4  \w      2.00  68.00   1.00   30.00    --   26.72 -81.00-151.00   66
  5  \w    -39.00   9.00   1.00   30.00    --   26.72   0.00-150.00   48
  6  \w    -30.00   4.00   1.00   30.00    --   26.72  97.00 -35.00   34
  7  \w    -22.00  11.00   1.00   30.00    --   26.72  81.00 151.00   33
  8  \w    -38.00  -9.00   1.00   30.00    --  -27.26  77.00 -30.00   29
  9  \w     17.00  50.00   1.00   30.00    --  -27.26-134.00-123.00   33
 10  \w   -121.00 -69.00   1.00   30.00    --  -27.26 178.00 -90.00   52
 11  \w    -27.00  38.00   1.00   30.00    --  -27.26 -39.00-167.00   65
 12  \w    -48.00  31.00   1.00   30.00    --  -27.26  26.00  -7.00   79
 13  \w      5.00  37.00   1.00   30.00    --  -27.26-114.00  44.00   32
 14  \w     -4.00  16.00   1.00   30.00    --  -27.26 -57.00  30.00   20
 15  \w    -17.00  16.00   1.00   30.00    --  -27.26 -67.00  23.00   33
 16  \w    -68.00  11.00   1.00   30.00    --  -27.26  81.00 151.00   79
 17  \w    -11.00  22.00   1.00   30.00    --  -27.26 -81.00-151.00   33
 18  \w    -38.00  -9.00   1.00   15.00    --   -0.27  77.00 -60.00   29
 19  \w    -47.00  -9.00   1.00   15.00    --   -0.27  77.00-180.00   38
 20  \w     -4.00  18.00   1.00   30.00    --   26.72 -57.00  60.00   22
 21  \w    -16.00  17.00   1.00   30.00    --   26.72  67.00 157.00   33
 22  \w    -17.00   4.00   1.00   30.00    --   26.72  57.00-180.00   21
 23  \w      9.00  34.00   1.00   30.00    --   26.72 -77.00  60.00   25
 24  \w    -28.00  44.00   1.00   30.00    --   26.72 -13.00   3.00   72
;
_diffrn_measurement_device 'four-circle diffractometer'
_diffrn_measurement_device_type 'Xcalibur, Eos'
_diffrn_measurement_method '\w scans'
_diffrn_orient_matrix_type 'CrysAlisPro convention (1999,Acta A55,543-557)'
_diffrn_orient_matrix_UB_11 0.0293142000
_diffrn_orient_matrix_UB_12 0.0955796000
_diffrn_orient_matrix_UB_13 0.0286546000
_diffrn_orient_matrix_UB_21 -0.0332915000
_diffrn_orient_matrix_UB_22 0.0306032000
_diffrn_orient_matrix_UB_23 0.0122172000
_diffrn_orient_matrix_UB_31 0.0133172000
_diffrn_orient_matrix_UB_32 -0.1335971000
_diffrn_orient_matrix_UB_33 0.0232376000
_diffrn_radiation_monochromator graphite
_diffrn_radiation_probe x-ray
_diffrn_radiation_type 'Mo K\a'
_diffrn_radiation_wavelength 0.71073
_diffrn_reflns_av_R_equivalents 0.0880
_diffrn_reflns_av_unetI/netI 0.0681
_diffrn_reflns_Laue_measured_fraction_full 0.293
_diffrn_reflns_Laue_measured_fraction_max 0.284
_diffrn_reflns_limit_h_max 19
_diffrn_reflns_limit_h_min -19
_diffrn_reflns_limit_k_max 4
_diffrn_reflns_limit_k_min -4
_diffrn_reflns_limit_l_max 20
_diffrn_reflns_limit_l_min -21
_diffrn_reflns_number 2475
_diffrn_reflns_point_group_measured_fraction_full 0.293
_diffrn_reflns_point_group_measured_fraction_max 0.284
_diffrn_reflns_theta_full 25.242
_diffrn_reflns_theta_max 25.665
_diffrn_reflns_theta_min 2.676
_diffrn_source 'fine-focus sealed X-ray tube'
_diffrn_source_type 'Enhance (Mo) X-ray Source'
_exptl_absorpt_coefficient_mu 0.112
_exptl_absorpt_correction_T_max 0.996
_exptl_absorpt_correction_T_min 0.995
_exptl_absorpt_correction_type gaussian
_exptl_absorpt_process_details
;
CrysAlisPro 1.171.41.93a (Rigaku Oxford Diffraction, 2020)
Numerical absorption correction based on gaussian integration over
a multifaceted crystal model (Absorb Angel (2004) J. Appl. Cryst. 37:486-492)
;
_exptl_crystal_colour colourless
_exptl_crystal_colour_primary colourless
_exptl_crystal_density_diffrn 1.532
_exptl_crystal_description prism
_exptl_crystal_F_000 632
_exptl_crystal_size_max 0.242
_exptl_crystal_size_mid 0.195
_exptl_crystal_size_min 0.036
_refine_diff_density_max 0.200
_refine_diff_density_min -0.207
_refine_diff_density_rms 0.052
_refine_ls_extinction_method none
_refine_ls_goodness_of_fit_ref 1.126
_refine_ls_hydrogen_treatment constr
_refine_ls_matrix_type full
_refine_ls_number_parameters 46
_refine_ls_number_reflns 351
_refine_ls_number_restraints 0
_refine_ls_restrained_S_all 1.126
_refine_ls_R_factor_all 0.1205
_refine_ls_R_factor_gt 0.0585
_refine_ls_shift/su_max 0.000
_refine_ls_shift/su_mean 0.000
_refine_ls_structure_factor_coef Fsqd
_refine_ls_weighting_details 'w=1/[\s^2^(Fo^2^)+(0.0998P)^2^+1.2687P] where P=(Fo^2^+2Fc^2^)/3'
_refine_ls_weighting_scheme calc
_refine_ls_wR_factor_gt 0.1524
_refine_ls_wR_factor_ref 0.1976
_reflns_Friedel_coverage 0.000
_reflns_number_gt 218
_reflns_number_total 351
_reflns_threshold_expression 'I > 2\s(I)'
_cod_data_source_file d4cc02183e3.cif
_cod_data_source_block etyfum_185
_cod_depositor_comments 'Adding full bibliography for 7133545--7133558.cif.'
_cod_original_cell_volume 1301.8(8)
_cod_database_code 7133557
_shelx_shelxl_version_number 2014/7
_chemical_oxdiff_formula 'C12 H12 N2,C4 H4 O4'
_shelx_space_group_comment
;
The symmetry employed for this shelxl refinement is uniquely defined
by the following loop, which should always be used as a source of
symmetry information in preference to the above space-group names.
They are only intended as comments.
;
_shelx_estimated_absorpt_t_max 0.996
_shelx_estimated_absorpt_t_min 0.973
_exptl_oxdiff_absorpt_process_details
;
Gaussian integration over a grid
of 16 x 16 x 16 points =  4096 total grid points
  Based upon method of Burnham (1966)
;
_diffrn.ambient_pressure_su 20000

_olex2_refinement_description
;
1. Fixed Uiso
 At 1.2 times of:
  All C(H) groups, All C(H,H) groups
 At 1.5 times of:
  All O(H) groups
2.a Secondary CH2 refined with riding coordinates:
 C6(H6A,H6B)
2.b Aromatic/amide H refined with riding coordinates:
 C1(H1), C2(H2), C4(H4), C5(H5), C8(H8)
2.c Idealised tetrahedral OH refined as rotating group:
 O1(H1A)
;
_ins_header
;
TITL ETYFUM_185 in I2/a 
REM I2/a (#15 in standard setting)
CELL 0.71073  16.808322   4.246006  20.027429  90.0000 114.3839  90.0000
ZERR    3.00   0.005800   0.000847   0.007864   0.0000   0.0474   0.0000
LATT  2
SYMM -x+1/2, y,-z 
SFAC C H N O
UNIT 48.00 48.00 6.00 12.00
SIZE 0.04 0.19 0.22
TREF
HKLF 4
END
;
_olex2_exptl_crystal_mounting_method
'Single crystal grown at ambient conditions was mounted in Merrill-Bassett diamond anvil cell, compressed to 3 GPa and then gradually decompressed to 1.85(2) GPa. Daphne oil 7575 was used as hydrostatic medium.'
_olex2_submission_special_instructions 'No special instructions were received'
_oxdiff_exptl_absorpt_empirical_details
;
Empirical correction (ABSPACK) includes:
- Absorption correction using spherical harmonics
- Frame scaling
;
_oxdiff_exptl_absorpt_empirical_full_max 2.445
_oxdiff_exptl_absorpt_empirical_full_min 0.758

loop_
_space_group_symop_operation_xyz
'x, y, z'
'-x+1/2, y, -z'
'x+1/2, y+1/2, z+1/2'
'-x+1, y+1/2, -z+1/2'
'-x, -y, -z'
'x-1/2, -y, z'
'-x+1/2, -y+1/2, -z+1/2'
'x, -y+1/2, z+1/2'

loop_
_atom_site_label
_atom_site_type_symbol
_atom_site_fract_x
_atom_site_fract_y
_atom_site_fract_z
_atom_site_U_iso_or_equiv
_atom_site_adp_type
_atom_site_occupancy
_atom_site_site_symmetry_order
_atom_site_calc_flag
_atom_site_refinement_flags_posn
_atom_site_refinement_flags_adp
_atom_site_refinement_flags_occupancy
_atom_site_disorder_assembly
_atom_site_disorder_group
C1 C 0.1606(7) 0.371(2) 0.4144(6) 0.040(3) Uiso 1 1 d . . . . .
H1 H 0.2201 0.4115 0.4315 0.047 Uiso 1 1 calc R U . . .
C2 C 0.1315(6) 0.1651(15) 0.4540(5) 0.033(2) Uiso 1 1 d . . . . .
H2 H 0.1711 0.0715 0.4968 0.040 Uiso 1 1 calc R U . . .
C3 C 0.0440(6) 0.1028(17) 0.4293(5) 0.025(2) Uiso 1 1 d . . . . .
C4 C -0.0119(6) 0.2441(19) 0.3650(5) 0.033(2) Uiso 1 1 d . . . . .
H4 H -0.0717 0.2059 0.3466 0.039 Uiso 1 1 calc R U . . .
C5 C 0.0214(6) 0.4439(16) 0.3279(5) 0.033(2) Uiso 1 1 d . . . . .
H5 H -0.0164 0.5356 0.2841 0.039 Uiso 1 1 calc R U . . .
C6 C 0.0100(5) -0.0997(15) 0.4725(5) 0.031(2) Uiso 1 1 d . . . . .
H6A H 0.0530 -0.2589 0.4986 0.037 Uiso 1 1 calc R U . . .
H6B H -0.0427 -0.2058 0.4396 0.037 Uiso 1 1 calc R U . . .
N1 N 0.1071(6) 0.5067(14) 0.3542(5) 0.036(2) Uiso 1 1 d . . . . .
C7 C 0.2436(6) 0.9616(17) 0.3219(6) 0.029(2) Uiso 1 1 d . . . . .
C8 C 0.2744(7) 1.1963(18) 0.2828(5) 0.030(2) Uiso 1 1 d . . . . .
H8 H 0.3313 1.2710 0.3062 0.036 Uiso 1 1 calc R U . . .
O1 O 0.1628(4) 0.8890(12) 0.2870(4) 0.0406(16) Uiso 1 1 d . . . . .
H1A H 0.1462 0.7924 0.3144 0.061 Uiso 1 1 calc R U . . .
O2 O 0.2937(4) 0.8549(13) 0.3813(4) 0.0447(19) Uiso 1 1 d . . . . .

loop_
_atom_type_symbol
_atom_type_description
_atom_type_scat_dispersion_real
_atom_type_scat_dispersion_imag
_atom_type_scat_source
C C 0.0033 0.0016 'International Tables Vol C Tables 4.2.6.8 and 6.1.1.4'
H H 0.0000 0.0000 'International Tables Vol C Tables 4.2.6.8 and 6.1.1.4'
N N 0.0061 0.0033 'International Tables Vol C Tables 4.2.6.8 and 6.1.1.4'
O O 0.0106 0.0060 'International Tables Vol C Tables 4.2.6.8 and 6.1.1.4'

loop_
_exptl_crystal_face_index_h
_exptl_crystal_face_index_k
_exptl_crystal_face_index_l
_exptl_crystal_face_perp_dist
20 -3 -2 0.0328
23 1 -16 0.0531
7 4 -19 0.0560
-17 4 -1 0.1520
-23 -1 17 0.1471
-11 -4 20 0.1338
-2 -3 -16 0.0220
2 3 15 0.0120

loop_
_geom_angle_atom_site_label_1
_geom_angle_atom_site_label_2
_geom_angle_atom_site_label_3
_geom_angle
_geom_angle_site_symmetry_1
_geom_angle_site_symmetry_3
_geom_angle_publ_flag
C2 C1 H1 118.9 . . ?
N1 C1 H1 118.9 . . ?
N1 C1 C2 122.2(11) . . ?
C1 C2 H2 120.3 . . ?
C3 C2 C1 119.4(9) . . ?
C3 C2 H2 120.3 . . ?
C2 C3 C4 118.1(8) . . ?
C2 C3 C6 120.8(8) . . ?
C4 C3 C6 121.0(9) . . ?
C3 C4 H4 120.2 . . ?
C3 C4 C5 119.6(10) . . ?
C5 C4 H4 120.2 . . ?
C4 C5 H5 119.4 . . ?
N1 C5 C4 121.1(9) . . ?
N1 C5 H5 119.4 . . ?
C3 C6 C6 110.4(6) . 5_556 ?
C3 C6 H6A 109.6 . . ?
C3 C6 H6B 109.6 . . ?
C6 C6 H6A 109.6 5_556 . ?
C6 C6 H6B 109.6 5_556 . ?
H6A C6 H6B 108.1 . . ?
C1 N1 C5 119.5(8) . . ?
O1 C7 C8 113.3(8) . . ?
O2 C7 C8 120.7(9) . . ?
O2 C7 O1 126.0(8) . . ?
C7 C8 H8 118.2 . . ?
C8 C8 C7 123.5(12) 7_575 . ?
C8 C8 H8 118.2 7_575 . ?
C7 O1 H1A 109.5 . . ?

loop_
_geom_bond_atom_site_label_1
_geom_bond_atom_site_label_2
_geom_bond_distance
_geom_bond_site_symmetry_2
_geom_bond_publ_flag
C1 H1 0.9300 . ?
C1 C2 1.397(9) . ?
C1 N1 1.304(13) . ?
C2 H2 0.9300 . ?
C2 C3 1.369(11) . ?
C3 C4 1.378(13) . ?
C3 C6 1.492(8) . ?
C4 H4 0.9300 . ?
C4 C5 1.389(9) . ?
C5 H5 0.9300 . ?
C5 N1 1.341(10) . ?
C6 C6 1.531(13) 5_556 ?
C6 H6A 0.9700 . ?
C6 H6B 0.9700 . ?
C7 C8 1.485(10) . ?
C7 O1 1.282(11) . ?
C7 O2 1.226(11) . ?
C8 C8 1.311(16) 7_575 ?
C8 H8 0.9300 . ?
O1 H1A 0.8200 . ?

loop_
_geom_torsion_atom_site_label_1
_geom_torsion_atom_site_label_2
_geom_torsion_atom_site_label_3
_geom_torsion_atom_site_label_4
_geom_torsion
_geom_torsion_site_symmetry_1
_geom_torsion_site_symmetry_2
_geom_torsion_site_symmetry_3
_geom_torsion_site_symmetry_4
_geom_torsion_publ_flag
C1 C2 C3 C4 0.8(11) . . . . ?
C1 C2 C3 C6 -176.2(7) . . . . ?
C2 C1 N1 C5 -1.6(14) . . . . ?
C2 C3 C4 C5 -0.3(13) . . . . ?
C2 C3 C6 C6 88.2(10) . . . 5_556 ?
C3 C4 C5 N1 -1.2(12) . . . . ?
C4 C3 C6 C6 -88.7(12) . . . 5_556 ?
C4 C5 N1 C1 2.2(12) . . . . ?
C6 C3 C4 C5 176.8(6) . . . . ?
N1 C1 C2 C3 0.1(13) . . . . ?
O1 C7 C8 C8 -4.2(12) . . . 7_575 ?
O2 C7 C8 C8 175.4(9) . . . 7_575 ?

loop_
_exptl_oxdiff_crystal_face_indexfrac_h
_exptl_oxdiff_crystal_face_indexfrac_k
_exptl_oxdiff_crystal_face_indexfrac_l
_exptl_oxdiff_crystal_face_x
_exptl_oxdiff_crystal_face_y
_exptl_oxdiff_crystal_face_z
19.6273 -2.9131 -2.4762 0.2260 -0.7728 0.5930
23.1123 0.7026 -16.2185 0.2799 -0.9461 -0.1630
7.1036 4.4832 -18.7195 0.1003 -0.3280 -0.9393
-16.7033 3.5987 -1.4963 -0.1886 0.6479 -0.7380
-22.5609 -1.1393 17.2912 -0.2748 0.9275 0.2536
-11.0568 -4.0981 19.8674 -0.1465 0.4854 0.8619
-1.7817 -3.3282 -15.8036 -0.8232 -0.2356 0.0537
1.9017 3.1223 14.8254 0.7790 0.2134 -0.0473
